data_4067037
loop_
_publ_author_name
'Lund, Clinton L.'
'Hanson, Samuel S.'
'Schatte, Gabriele'
'Quail, J. Wilson'
'M\"uller, Jens'

_publ_section_title
;
 ansa-Zirconocenes with Aluminum or Gallium in Bridging Positions
;
_journal_issue 22
_journal_name_full Organometallics
_journal_page_first 6038
_journal_paper_doi 10.1021/om100788d
_journal_volume 29
_journal_year 2010
_chemical_formula_moiety 'C24 H36 Al Cl2 N Si3 Zr'
_chemical_formula_sum 'C24 H36 Al Cl2 N Si3 Zr'
_chemical_formula_weight 611.91
_chemical_name_systematic
; 
 ? 
;
_space_group_IT_number 14
_symmetry_cell_setting monoclinic
_symmetry_space_group_name_Hall '-P 2ybc'
_symmetry_space_group_name_H-M 'P 1 21/c 1'
_atom_sites_solution_hydrogens geom
_atom_sites_solution_primary direct
_atom_sites_solution_secondary difmap
_cell_angle_alpha 90.00
_cell_angle_beta 105.055(2)
_cell_angle_gamma 90.00
_cell_formula_units_Z 4
_cell_length_a 9.6578(2)
_cell_length_b 15.4967(3)
_cell_length_c 19.8486(5)
_cell_measurement_reflns_used 6798
_cell_measurement_temperature 173(2)
_cell_measurement_theta_max 27.485
_cell_measurement_theta_min 0.998
_cell_volume 2868.66(11)
_computing_cell_refinement 'HKL Scalepack (Otwinowski & Minor 1997)'
_computing_data_collection 'Collect (Nonius BV, 1998)'
_computing_data_reduction 'HKL Denzo and Scalepack (Otwinowski & Minor 1997)'
_computing_molecular_graphics 'Ortep-3 for Windows (Farrugia, 1997)'
_computing_publication_material 'PLATON (Spek, 2003)'
_computing_structure_refinement 'SHELXL-97 (Sheldrick, 1997)'
_computing_structure_solution 'SIR97 (Altomare et al., 1997)'
_diffrn_ambient_temperature 173(2)
_diffrn_detector_area_resol_mean 9
_diffrn_measured_fraction_theta_full 0.999
_diffrn_measured_fraction_theta_max 0.999
_diffrn_measurement_device 'Nonius KappaCCD'
_diffrn_measurement_method '\f scans and \w scans with \k offsets'
_diffrn_radiation_monochromator 'horizonally mounted graphite crystal'
_diffrn_radiation_source 'fine-focus sealed tube'
_diffrn_radiation_type MoK\a
_diffrn_radiation_wavelength 0.71073
_diffrn_reflns_av_R_equivalents 0.0978
_diffrn_reflns_av_sigmaI/netI 0.0512
_diffrn_reflns_limit_h_max 12
_diffrn_reflns_limit_h_min -12
_diffrn_reflns_limit_k_max 19
_diffrn_reflns_limit_k_min -19
_diffrn_reflns_limit_l_max 25
_diffrn_reflns_limit_l_min -25
_diffrn_reflns_number 39263
_diffrn_reflns_theta_full 26.73
_diffrn_reflns_theta_max 26.73
_diffrn_reflns_theta_min 2.55
_diffrn_standards_decay_% 0
_diffrn_standards_interval_count 0
_diffrn_standards_interval_time 0
_diffrn_standards_number 0
_exptl_absorpt_coefficient_mu 0.739
_exptl_absorpt_correction_T_max 0.978
_exptl_absorpt_correction_T_min 0.888
_exptl_absorpt_correction_type multi-scan
_exptl_absorpt_process_details 'Shelxtl 6.10 (Bruker-AXS, 2000)'
_exptl_crystal_colour colourless
_exptl_crystal_density_diffrn 1.417
_exptl_crystal_density_method 'not measured'
_exptl_crystal_description plate
_exptl_crystal_F_000 1264
_exptl_crystal_size_max 0.15
_exptl_crystal_size_mid 0.08
_exptl_crystal_size_min 0.03
_refine_diff_density_max 0.375
_refine_diff_density_min -0.391
_refine_diff_density_rms 0.078
_refine_ls_extinction_coef 0.0016(2)
_refine_ls_extinction_expression Fc^*^=kFc[1+0.001xFc^2^\l^3^/sin(2\q)]^-1/4^
_refine_ls_extinction_method SHELXL
_refine_ls_goodness_of_fit_ref 1.038
_refine_ls_hydrogen_treatment constr
_refine_ls_matrix_type full
_refine_ls_number_parameters 298
_refine_ls_number_reflns 6089
_refine_ls_number_restraints 0
_refine_ls_restrained_S_all 1.038
_refine_ls_R_factor_all 0.0589
_refine_ls_R_factor_gt 0.0381
_refine_ls_shift/su_max 0.001
_refine_ls_shift/su_mean 0.000
_refine_ls_structure_factor_coef Fsqd
_refine_ls_weighting_details 'calc w=1/[\s^2^(Fo^2^)+(0.0201P)^2^+2.9244P] where P=(Fo^2^+2Fc^2^)/3'
_refine_ls_weighting_scheme calc
_refine_ls_wR_factor_gt 0.0719
_refine_ls_wR_factor_ref 0.0794
_reflns_number_gt 4713
_reflns_number_total 6089
_reflns_threshold_expression >2\s(I)
_cod_data_source_file om100788d_si_001.cif
_cod_data_source_block 4a
_cod_original_sg_symbol_H-M 'P 21/c'
_cod_database_code 4067037

loop_
_symmetry_equiv_pos_as_xyz
'x, y, z'
'-x, y+1/2, -z+1/2'
'-x, -y, -z'
'x, -y-1/2, z-1/2'

loop_
_atom_site_label
_atom_site_type_symbol
_atom_site_fract_x
_atom_site_fract_y
_atom_site_fract_z
_atom_site_U_iso_or_equiv
_atom_site_adp_type
_atom_site_occupancy
_atom_site_symmetry_multiplicity
_atom_site_calc_flag
_atom_site_refinement_flags
Zr1 Zr 0.28467(3) 0.914514(17) 0.079824(14) 0.02071(9) Uani 1 1 d .
Cl1 Cl 0.50980(9) 0.83848(5) 0.08538(5) 0.0378(2) Uani 1 1 d .
Cl2 Cl 0.20208(9) 0.92652(5) -0.04726(4) 0.03540(19) Uani 1 1 d .
Si1 Si 0.18374(9) 0.92048(5) 0.38057(4) 0.02494(18) Uani 1 1 d .
Si2 Si 0.24456(9) 1.10666(5) 0.34167(4) 0.02303(18) Uani 1 1 d .
Si3 Si -0.05816(9) 1.02125(5) 0.27973(4) 0.02456(19) Uani 1 1 d .
N1 N 0.3901(3) 0.88725(15) 0.30957(13) 0.0258(5) Uani 1 1 d .
Al1 Al 0.23649(9) 0.95056(5) 0.24160(4) 0.02074(19) Uani 1 1 d .
C2 C 0.5125(3) 0.8550(2) 0.29792(18) 0.0341(7) Uani 1 1 d .
H2 H 0.5321 0.8649 0.2541 0.041 Uiso 1 1 calc R
C3 C 0.6087(4) 0.8085(2) 0.3477(2) 0.0452(9) Uani 1 1 d .
H3 H 0.6946 0.7876 0.3386 0.054 Uiso 1 1 calc R
C4 C 0.5801(4) 0.7924(2) 0.41047(19) 0.0468(10) Uani 1 1 d .
H4 H 0.6455 0.7599 0.4452 0.056 Uiso 1 1 calc R
C5 C 0.4550(4) 0.8241(2) 0.42283(18) 0.0410(9) Uani 1 1 d .
H5 H 0.4336 0.8126 0.4660 0.049 Uiso 1 1 calc R
C6 C 0.3605(3) 0.87276(18) 0.37220(16) 0.0281(7) Uani 1 1 d .
C7 C 0.1421(3) 1.00357(17) 0.31054(14) 0.0208(6) Uani 1 1 d .
C8 C 0.2114(4) 0.9575(2) 0.47268(16) 0.0374(8) Uani 1 1 d .
H8A H 0.2819 1.0044 0.4823 0.056 Uiso 1 1 calc R
H8B H 0.2464 0.9093 0.5045 0.056 Uiso 1 1 calc R
H8C H 0.1202 0.9784 0.4796 0.056 Uiso 1 1 calc R
C9 C 0.0615(4) 0.8251(2) 0.3684(2) 0.0436(9) Uani 1 1 d .
H9A H -0.0305 0.8423 0.3765 0.065 Uiso 1 1 calc R
H9B H 0.1050 0.7798 0.4016 0.065 Uiso 1 1 calc R
H9C H 0.0457 0.8031 0.3207 0.065 Uiso 1 1 calc R
C10 C 0.4391(3) 1.0840(2) 0.38429(19) 0.0373(8) Uani 1 1 d .
H10A H 0.4840 1.0584 0.3500 0.056 Uiso 1 1 calc R
H10B H 0.4466 1.0438 0.4232 0.056 Uiso 1 1 calc R
H10C H 0.4881 1.1380 0.4018 0.056 Uiso 1 1 calc R
C11 C 0.1711(3) 1.1699(2) 0.40515(16) 0.0314(7) Uani 1 1 d .
H11A H 0.2322 1.2202 0.4212 0.047 Uiso 1 1 calc R
H11B H 0.1693 1.1333 0.4452 0.047 Uiso 1 1 calc R
H11C H 0.0736 1.1891 0.3823 0.047 Uiso 1 1 calc R
C12 C 0.2501(4) 1.18498(19) 0.27088(18) 0.0355(8) Uani 1 1 d .
H12A H 0.1530 1.1936 0.2410 0.053 Uiso 1 1 calc R
H12B H 0.3118 1.1622 0.2429 0.053 Uiso 1 1 calc R
H12C H 0.2885 1.2402 0.2916 0.053 Uiso 1 1 calc R
C13 C -0.1082(4) 1.1239(2) 0.23017(18) 0.0355(8) Uani 1 1 d .
H13A H -0.0634 1.1257 0.1912 0.053 Uiso 1 1 calc R
H13B H -0.0748 1.1730 0.2612 0.053 Uiso 1 1 calc R
H13C H -0.2126 1.1268 0.2121 0.053 Uiso 1 1 calc R
C14 C -0.1436(4) 1.0287(2) 0.35453(18) 0.0388(8) Uani 1 1 d .
H14A H -0.2460 1.0413 0.3366 0.058 Uiso 1 1 calc R
H14B H -0.0978 1.0750 0.3862 0.058 Uiso 1 1 calc R
H14C H -0.1315 0.9738 0.3798 0.058 Uiso 1 1 calc R
C15 C -0.1507(3) 0.9313(2) 0.22224(17) 0.0329(7) Uani 1 1 d .
H15A H -0.1920 0.9534 0.1750 0.049 Uiso 1 1 calc R
H15B H -0.2272 0.9077 0.2410 0.049 Uiso 1 1 calc R
H15C H -0.0812 0.8857 0.2206 0.049 Uiso 1 1 calc R
C16 C 0.3148(3) 1.02048(18) 0.17610(15) 0.0237(6) Uani 1 1 d .
C17 C 0.4494(3) 1.01791(19) 0.15945(16) 0.0278(7) Uani 1 1 d .
H17 H 0.5357 0.9969 0.1898 0.033 Uiso 1 1 calc R
C18 C 0.4372(3) 1.05090(19) 0.09147(17) 0.0314(7) Uani 1 1 d .
H18 H 0.5120 1.0548 0.0686 0.038 Uiso 1 1 calc R
C19 C 0.2944(4) 1.07673(19) 0.06432(17) 0.0321(7) Uani 1 1 d .
H19 H 0.2553 1.1026 0.0201 0.039 Uiso 1 1 calc R
C20 C 0.2190(3) 1.05732(17) 0.11485(16) 0.0256(6) Uani 1 1 d .
H20 H 0.1196 1.0672 0.1092 0.031 Uiso 1 1 calc R
C21 C 0.1598(3) 0.86242(18) 0.16806(16) 0.0255(6) Uani 1 1 d .
C22 C 0.2410(4) 0.79141(18) 0.15343(17) 0.0311(7) Uani 1 1 d .
H22 H 0.3209 0.7663 0.1858 0.037 Uiso 1 1 calc R
C23 C 0.1851(4) 0.7636(2) 0.08359(18) 0.0379(8) Uani 1 1 d .
H23 H 0.2210 0.7176 0.0614 0.045 Uiso 1 1 calc R
C24 C 0.0680(4) 0.8159(2) 0.05323(18) 0.0357(8) Uani 1 1 d .
H24 H 0.0088 0.8112 0.0070 0.043 Uiso 1 1 calc R
C25 C 0.0535(3) 0.8771(2) 0.10366(16) 0.0291(7) Uani 1 1 d .
H25 H -0.0165 0.9216 0.0961 0.035 Uiso 1 1 calc R

loop_
_atom_site_aniso_label
_atom_site_aniso_U_11
_atom_site_aniso_U_22
_atom_site_aniso_U_33
_atom_site_aniso_U_23
_atom_site_aniso_U_13
_atom_site_aniso_U_12
Zr1 0.02347(15) 0.02158(14) 0.01921(15) -0.00111(11) 0.00936(11) -0.00070(11)
Cl1 0.0317(4) 0.0368(4) 0.0460(5) -0.0013(4) 0.0119(4) 0.0101(3)
Cl2 0.0379(4) 0.0483(5) 0.0200(4) 0.0003(3) 0.0076(3) -0.0036(4)
Si1 0.0347(4) 0.0223(4) 0.0206(4) 0.0018(3) 0.0121(4) 0.0022(4)
Si2 0.0250(4) 0.0207(4) 0.0238(4) -0.0027(3) 0.0072(3) 0.0005(3)
Si3 0.0229(4) 0.0284(4) 0.0247(4) -0.0024(3) 0.0103(3) 0.0014(3)
N1 0.0292(13) 0.0246(13) 0.0243(13) -0.0008(10) 0.0080(11) 0.0056(10)
Al1 0.0232(4) 0.0218(4) 0.0190(4) 0.0001(3) 0.0088(4) 0.0022(3)
C2 0.0313(17) 0.0389(18) 0.0328(18) -0.0043(15) 0.0092(15) 0.0098(14)
C3 0.039(2) 0.044(2) 0.047(2) -0.0104(17) 0.0004(17) 0.0213(16)
C4 0.058(2) 0.042(2) 0.033(2) -0.0021(16) -0.0021(18) 0.0274(18)
C5 0.059(2) 0.0351(18) 0.0260(18) 0.0031(14) 0.0066(17) 0.0192(17)
C6 0.0385(18) 0.0200(14) 0.0257(16) -0.0015(12) 0.0082(14) 0.0058(13)
C7 0.0238(14) 0.0211(14) 0.0191(14) -0.0014(11) 0.0087(12) 0.0011(11)
C8 0.051(2) 0.0418(19) 0.0220(16) 0.0060(14) 0.0150(16) 0.0115(16)
C9 0.057(2) 0.0274(18) 0.049(2) 0.0048(16) 0.0185(19) -0.0044(16)
C10 0.0307(17) 0.0339(17) 0.044(2) -0.0078(16) 0.0045(15) -0.0021(14)
C11 0.0362(17) 0.0299(16) 0.0282(17) -0.0081(13) 0.0084(14) 0.0009(14)
C12 0.048(2) 0.0203(15) 0.040(2) -0.0006(14) 0.0154(17) -0.0034(14)
C13 0.0323(17) 0.0384(18) 0.0333(19) -0.0002(15) 0.0044(15) 0.0095(14)
C14 0.0367(19) 0.043(2) 0.042(2) -0.0041(16) 0.0199(17) 0.0004(15)
C15 0.0253(16) 0.0405(19) 0.0347(18) -0.0054(14) 0.0114(14) -0.0031(13)
C16 0.0287(15) 0.0225(15) 0.0221(15) -0.0053(12) 0.0106(13) -0.0029(12)
C17 0.0240(15) 0.0295(16) 0.0300(17) -0.0051(13) 0.0070(13) -0.0060(12)
C18 0.0349(17) 0.0294(16) 0.0371(19) -0.0057(14) 0.0220(15) -0.0102(13)
C19 0.0470(19) 0.0218(15) 0.0304(17) 0.0038(13) 0.0153(15) -0.0035(14)
C20 0.0300(16) 0.0199(14) 0.0288(16) -0.0013(12) 0.0109(14) 0.0020(12)
C21 0.0326(16) 0.0236(15) 0.0260(16) -0.0006(12) 0.0178(14) -0.0054(12)
C22 0.0447(19) 0.0194(15) 0.0350(18) 0.0027(13) 0.0206(16) -0.0001(13)
C23 0.059(2) 0.0250(16) 0.039(2) -0.0113(14) 0.0291(18) -0.0139(16)
C24 0.0380(19) 0.0436(19) 0.0283(17) -0.0094(15) 0.0134(15) -0.0203(16)
C25 0.0263(16) 0.0355(17) 0.0277(17) -0.0038(13) 0.0111(13) -0.0105(13)

loop_
_atom_type_symbol
_atom_type_description
_atom_type_scat_dispersion_real
_atom_type_scat_dispersion_imag
_atom_type_scat_source
C C 0.0033 0.0016 'International Tables Vol C Tables 4.2.6.8 and 6.1.1.4'
H H 0.0000 0.0000 'International Tables Vol C Tables 4.2.6.8 and 6.1.1.4'
Al Al 0.0645 0.0514 'International Tables Vol C Tables 4.2.6.8 and 6.1.1.4'
Cl Cl 0.1484 0.1585 'International Tables Vol C Tables 4.2.6.8 and 6.1.1.4'
N N 0.0061 0.0033 'International Tables Vol C Tables 4.2.6.8 and 6.1.1.4'
Si Si 0.0817 0.0704 'International Tables Vol C Tables 4.2.6.8 and 6.1.1.4'
Zr Zr -2.9673 0.5597 'International Tables Vol C Tables 4.2.6.8 and 6.1.1.4'

loop_
_geom_angle_atom_site_label_1
_geom_angle_atom_site_label_2
_geom_angle_atom_site_label_3
_geom_angle
Cl2 Zr1 Cl1 97.52(3)
Cl2 Zr1 C20 100.64(7)
Cl1 Zr1 C20 135.48(8)
Cl2 Zr1 C25 98.43(8)
Cl1 Zr1 C25 135.62(8)
C20 Zr1 C25 81.03(10)
Cl2 Zr1 C16 133.30(7)
Cl1 Zr1 C16 111.03(7)
C20 Zr1 C16 33.97(10)
C25 Zr1 C16 86.47(10)
Cl2 Zr1 C21 131.17(8)
Cl1 Zr1 C21 113.35(7)
C20 Zr1 C21 83.44(9)
C25 Zr1 C21 33.53(10)
C16 Zr1 C21 69.86(9)
Cl2 Zr1 C22 126.87(8)
Cl1 Zr1 C22 83.66(8)
C20 Zr1 C22 115.27(10)
C25 Zr1 C22 53.95(11)
C16 Zr1 C22 93.36(10)
C21 Zr1 C22 33.03(9)
Cl2 Zr1 C17 125.77(7)
Cl1 Zr1 C17 82.46(7)
C20 Zr1 C17 54.06(10)
C25 Zr1 C17 119.10(10)
C16 Zr1 C17 33.15(9)
C21 Zr1 C17 96.14(10)
C22 Zr1 C17 107.12(11)
Cl2 Zr1 C24 78.50(8)
Cl1 Zr1 C24 113.25(8)
C20 Zr1 C24 110.06(11)
C25 Zr1 C24 32.77(10)
C16 Zr1 C24 119.03(10)
C21 Zr1 C24 55.22(10)
C22 Zr1 C24 53.63(11)
C17 Zr1 C24 150.58(10)
Cl2 Zr1 C23 94.35(8)
Cl1 Zr1 C23 83.92(9)
C20 Zr1 C23 134.08(10)
C25 Zr1 C23 53.80(11)
C16 Zr1 C23 123.87(10)
C21 Zr1 C23 55.05(10)
C22 Zr1 C23 32.66(10)
C17 Zr1 C23 138.90(11)
C24 Zr1 C23 31.93(11)
Cl2 Zr1 C19 79.17(8)
Cl1 Zr1 C19 114.93(8)
C20 Zr1 C19 32.92(9)
C25 Zr1 C19 108.64(11)
C16 Zr1 C19 55.70(10)
C21 Zr1 C19 116.36(9)
C22 Zr1 C19 147.41(10)
C17 Zr1 C19 53.56(11)
C24 Zr1 C19 128.82(11)
C23 Zr1 C19 160.57(12)
Cl2 Zr1 C18 93.23(8)
Cl1 Zr1 C18 84.81(8)
C20 Zr1 C18 54.03(10)
C25 Zr1 C18 134.96(10)
C16 Zr1 C18 55.41(9)
C21 Zr1 C18 125.11(10)
C22 Zr1 C18 139.35(11)
C17 Zr1 C18 32.55(10)
C24 Zr1 C18 160.81(11)
C23 Zr1 C18 167.15(12)
C19 Zr1 C18 31.99(10)
C7 Si1 C8 117.81(14)
C7 Si1 C9 116.38(15)
C8 Si1 C9 107.13(16)
C7 Si1 C6 103.19(13)
C8 Si1 C6 107.52(15)
C9 Si1 C6 103.41(15)
C12 Si2 C11 104.83(14)
C12 Si2 C10 103.81(16)
C11 Si2 C10 107.64(15)
C12 Si2 C7 114.64(14)
C11 Si2 C7 113.74(13)
C10 Si2 C7 111.40(14)
C13 Si3 C15 107.20(16)
C13 Si3 C14 104.91(15)
C15 Si3 C14 106.78(15)
C13 Si3 C7 113.39(14)
C15 Si3 C7 112.01(13)
C14 Si3 C7 112.04(15)
C2 N1 C6 119.5(3)
C2 N1 Al1 126.6(2)
C6 N1 Al1 113.82(19)
N1 Al1 C16 111.72(12)
N1 Al1 C21 103.21(12)
C16 Al1 C21 91.52(12)
N1 Al1 C7 97.50(11)
C16 Al1 C7 122.72(12)
C21 Al1 C7 129.12(12)
N1 C2 C3 121.9(3)
N1 C2 H2 119.1
C3 C2 H2 119.1
C4 C3 C2 119.5(3)
C4 C3 H3 120.3
C2 C3 H3 120.3
C3 C4 C5 119.3(3)
C3 C4 H4 120.4
C5 C4 H4 120.4
C4 C5 C6 120.2(3)
C4 C5 H5 119.9
C6 C5 H5 119.9
N1 C6 C5 119.6(3)
N1 C6 Si1 114.8(2)
C5 C6 Si1 125.6(2)
Si1 C7 Si3 110.29(14)
Si1 C7 Si2 110.26(15)
Si3 C7 Si2 112.76(14)
Si1 C7 Al1 100.23(13)
Si3 C7 Al1 116.52(14)
Si2 C7 Al1 106.01(13)
Si1 C8 H8A 109.5
Si1 C8 H8B 109.5
H8A C8 H8B 109.5
Si1 C8 H8C 109.5
H8A C8 H8C 109.5
H8B C8 H8C 109.5
Si1 C9 H9A 109.5
Si1 C9 H9B 109.5
H9A C9 H9B 109.5
Si1 C9 H9C 109.5
H9A C9 H9C 109.5
H9B C9 H9C 109.5
Si2 C10 H10A 109.5
Si2 C10 H10B 109.5
H10A C10 H10B 109.5
Si2 C10 H10C 109.5
H10A C10 H10C 109.5
H10B C10 H10C 109.5
Si2 C11 H11A 109.5
Si2 C11 H11B 109.5
H11A C11 H11B 109.5
Si2 C11 H11C 109.5
H11A C11 H11C 109.5
H11B C11 H11C 109.5
Si2 C12 H12A 109.5
Si2 C12 H12B 109.5
H12A C12 H12B 109.5
Si2 C12 H12C 109.5
H12A C12 H12C 109.5
H12B C12 H12C 109.5
Si3 C13 H13A 109.5
Si3 C13 H13B 109.5
H13A C13 H13B 109.5
Si3 C13 H13C 109.5
H13A C13 H13C 109.5
H13B C13 H13C 109.5
Si3 C14 H14A 109.5
Si3 C14 H14B 109.5
H14A C14 H14B 109.5
Si3 C14 H14C 109.5
H14A C14 H14C 109.5
H14B C14 H14C 109.5
Si3 C15 H15A 109.5
Si3 C15 H15B 109.5
H15A C15 H15B 109.5
Si3 C15 H15C 109.5
H15A C15 H15C 109.5
H15B C15 H15C 109.5
C17 C16 C20 103.9(2)
C17 C16 Al1 131.5(2)
C20 C16 Al1 119.9(2)
C17 C16 Zr1 74.56(16)
C20 C16 Zr1 71.99(16)
Al1 C16 Zr1 98.91(11)
C18 C17 C16 110.9(3)
C18 C17 Zr1 75.44(18)
C16 C17 Zr1 72.30(16)
C18 C17 H17 124.6
C16 C17 H17 124.6
Zr1 C17 H17 119.3
C19 C18 C17 107.4(3)
C19 C18 Zr1 73.41(17)
C17 C18 Zr1 72.00(16)
C19 C18 H18 126.3
C17 C18 H18 126.3
Zr1 C18 H18 120.1
C18 C19 C20 107.6(3)
C18 C19 Zr1 74.60(17)
C20 C19 Zr1 70.23(16)
C18 C19 H19 126.2
C20 C19 H19 126.2
Zr1 C19 H19 120.8
C19 C20 C16 110.3(3)
C19 C20 Zr1 76.85(17)
C16 C20 Zr1 74.04(15)
C19 C20 H20 124.9
C16 C20 H20 124.9
Zr1 C20 H20 116.1
C22 C21 C25 104.2(3)
C22 C21 Al1 124.0(2)
C25 C21 Al1 125.9(2)
C22 C21 Zr1 73.52(15)
C25 C21 Zr1 71.87(16)
Al1 C21 Zr1 97.84(11)
C23 C22 C21 110.1(3)
C23 C22 Zr1 74.92(18)
C21 C22 Zr1 73.45(16)
C23 C22 H22 124.9
C21 C22 H22 124.9
Zr1 C22 H22 118.4
C24 C23 C22 107.8(3)
C24 C23 Zr1 73.89(18)
C22 C23 Zr1 72.42(17)
C24 C23 H23 126.1
C22 C23 H23 126.1
Zr1 C23 H23 119.5
C23 C24 C25 107.6(3)
C23 C24 Zr1 74.18(18)
C25 C24 Zr1 71.09(17)
C23 C24 H24 126.2
C25 C24 H24 126.2
Zr1 C24 H24 120.4
C24 C25 C21 110.2(3)
C24 C25 Zr1 76.15(17)
C21 C25 Zr1 74.60(16)
C24 C25 H25 124.9
C21 C25 H25 124.9
Zr1 C25 H25 116.2

loop_
_geom_bond_atom_site_label_1
_geom_bond_atom_site_label_2
_geom_bond_distance
Zr1 Cl2 2.4472(8)
Zr1 Cl1 2.4502(8)
Zr1 C20 2.452(3)
Zr1 C25 2.468(3)
Zr1 C16 2.479(3)
Zr1 C21 2.504(3)
Zr1 C22 2.504(3)
Zr1 C17 2.508(3)
Zr1 C24 2.533(3)
Zr1 C23 2.537(3)
Zr1 C19 2.537(3)
Zr1 C18 2.552(3)
Si1 C7 1.861(3)
Si1 C8 1.868(3)
Si1 C9 1.868(3)
Si1 C6 1.907(3)
Si2 C12 1.868(3)
Si2 C11 1.874(3)
Si2 C10 1.882(3)
Si2 C7 1.896(3)
Si3 C13 1.866(3)
Si3 C15 1.875(3)
Si3 C14 1.880(3)
Si3 C7 1.890(3)
N1 C2 1.358(4)
N1 C6 1.365(4)
N1 Al1 1.986(3)
Al1 C16 1.986(3)
Al1 C21 1.996(3)
Al1 C7 2.007(3)
C2 C3 1.371(5)
C2 H2 0.9500
C3 C4 1.368(5)
C3 H3 0.9500
C4 C5 1.384(5)
C4 H4 0.9500
C5 C6 1.391(4)
C5 H5 0.9500
C8 H8A 0.9800
C8 H8B 0.9800
C8 H8C 0.9800
C9 H9A 0.9800
C9 H9B 0.9800
C9 H9C 0.9800
C10 H10A 0.9800
C10 H10B 0.9800
C10 H10C 0.9800
C11 H11A 0.9800
C11 H11B 0.9800
C11 H11C 0.9800
C12 H12A 0.9800
C12 H12B 0.9800
C12 H12C 0.9800
C13 H13A 0.9800
C13 H13B 0.9800
C13 H13C 0.9800
C14 H14A 0.9800
C14 H14B 0.9800
C14 H14C 0.9800
C15 H15A 0.9800
C15 H15B 0.9800
C15 H15C 0.9800
C16 C17 1.423(4)
C16 C20 1.441(4)
C17 C18 1.419(4)
C17 H17 0.9500
C18 C19 1.403(5)
C18 H18 0.9500
C19 C20 1.416(4)
C19 H19 0.9500
C20 H20 0.9500
C21 C22 1.424(4)
C21 C25 1.435(4)
C22 C23 1.418(5)
C22 H22 0.9500
C23 C24 1.394(5)
C23 H23 0.9500
C24 C25 1.412(4)
C24 H24 0.9500
C25 H25 0.9500

loop_
_geom_torsion_atom_site_label_1
_geom_torsion_atom_site_label_2
_geom_torsion_atom_site_label_3
_geom_torsion_atom_site_label_4
_geom_torsion
C2 N1 Al1 C16 -32.7(3)
C6 N1 Al1 C16 150.8(2)
C2 N1 Al1 C21 64.3(3)
C6 N1 Al1 C21 -112.1(2)
C2 N1 Al1 C7 -162.5(3)
C6 N1 Al1 C7 21.1(2)
C6 N1 C2 C3 -0.5(5)
Al1 N1 C2 C3 -176.8(3)
N1 C2 C3 C4 1.3(5)
C2 C3 C4 C5 -0.5(6)
C3 C4 C5 C6 -0.9(6)
C2 N1 C6 C5 -0.9(4)
Al1 N1 C6 C5 175.8(2)
C2 N1 C6 Si1 -179.1(2)
Al1 N1 C6 Si1 -2.4(3)
C4 C5 C6 N1 1.6(5)
C4 C5 C6 Si1 179.6(3)
C7 Si1 C6 N1 -19.2(3)
C8 Si1 C6 N1 -144.4(2)
C9 Si1 C6 N1 102.4(2)
C7 Si1 C6 C5 162.7(3)
C8 Si1 C6 C5 37.5(3)
C9 Si1 C6 C5 -75.6(3)
C8 Si1 C7 Si3 -88.92(19)
C9 Si1 C7 Si3 40.4(2)
C6 Si1 C7 Si3 152.84(14)
C8 Si1 C7 Si2 36.3(2)
C9 Si1 C7 Si2 165.54(15)
C6 Si1 C7 Si2 -81.99(16)
C8 Si1 C7 Al1 147.68(15)
C9 Si1 C7 Al1 -83.03(17)
C6 Si1 C7 Al1 29.44(15)
C13 Si3 C7 Si1 162.72(15)
C15 Si3 C7 Si1 -75.78(18)
C14 Si3 C7 Si1 44.20(19)
C13 Si3 C7 Si2 38.98(19)
C15 Si3 C7 Si2 160.48(15)
C14 Si3 C7 Si2 -79.54(18)
C13 Si3 C7 Al1 -83.94(18)
C15 Si3 C7 Al1 37.6(2)
C14 Si3 C7 Al1 157.53(16)
C12 Si2 C7 Si1 165.17(14)
C11 Si2 C7 Si1 -74.21(18)
C10 Si2 C7 Si1 47.66(19)
C12 Si2 C7 Si3 -71.08(18)
C11 Si2 C7 Si3 49.54(19)
C10 Si2 C7 Si3 171.41(15)
C12 Si2 C7 Al1 57.54(18)
C11 Si2 C7 Al1 178.16(14)
C10 Si2 C7 Al1 -59.97(18)
N1 Al1 C7 Si1 -29.26(14)
C16 Al1 C7 Si1 -151.14(13)
C21 Al1 C7 Si1 84.58(18)
N1 Al1 C7 Si3 -148.19(15)
C16 Al1 C7 Si3 89.92(18)
C21 Al1 C7 Si3 -34.4(2)
N1 Al1 C7 Si2 85.44(14)
C16 Al1 C7 Si2 -36.4(2)
C21 Al1 C7 Si2 -160.73(13)
N1 Al1 C16 C17 16.3(3)
C21 Al1 C16 C17 -88.6(3)
C7 Al1 C16 C17 131.3(3)
N1 Al1 C16 C20 167.8(2)
C21 Al1 C16 C20 63.0(2)
C7 Al1 C16 C20 -77.2(3)
N1 Al1 C16 Zr1 93.53(12)
C21 Al1 C16 Zr1 -11.34(12)
C7 Al1 C16 Zr1 -151.45(11)
Cl2 Zr1 C16 C17 -91.49(19)
Cl1 Zr1 C16 C17 32.22(19)
C20 Zr1 C16 C17 -110.6(2)
C25 Zr1 C16 C17 170.25(19)
C21 Zr1 C16 C17 140.4(2)
C22 Zr1 C16 C17 116.71(18)
C24 Zr1 C16 C17 166.41(18)
C23 Zr1 C16 C17 129.20(19)
C19 Zr1 C16 C17 -74.30(19)
C18 Zr1 C16 C17 -35.26(18)
Cl2 Zr1 C16 C20 19.1(2)
Cl1 Zr1 C16 C20 142.80(15)
C25 Zr1 C16 C20 -79.17(17)
C21 Zr1 C16 C20 -109.06(18)
C22 Zr1 C16 C20 -132.71(17)
C17 Zr1 C16 C20 110.6(2)
C24 Zr1 C16 C20 -83.01(19)
C23 Zr1 C16 C20 -120.22(18)
C19 Zr1 C16 C20 36.28(16)
C18 Zr1 C16 C20 75.32(18)
Cl2 Zr1 C16 Al1 137.76(8)
Cl1 Zr1 C16 Al1 -98.53(10)
C20 Zr1 C16 Al1 118.7(2)
C25 Zr1 C16 Al1 39.50(13)
C21 Zr1 C16 Al1 9.61(11)
C22 Zr1 C16 Al1 -14.04(13)
C17 Zr1 C16 Al1 -130.7(2)
C24 Zr1 C16 Al1 35.66(17)
C23 Zr1 C16 Al1 -1.55(18)
C19 Zr1 C16 Al1 154.95(17)
C18 Zr1 C16 Al1 -166.01(17)
C20 C16 C17 C18 -0.3(3)
Al1 C16 C17 C18 154.5(2)
Zr1 C16 C17 C18 66.2(2)
C20 C16 C17 Zr1 -66.51(18)
Al1 C16 C17 Zr1 88.3(2)
Cl2 Zr1 C17 C18 -1.7(2)
Cl1 Zr1 C17 C18 92.16(17)
C20 Zr1 C17 C18 -77.7(2)
C25 Zr1 C17 C18 -129.12(18)
C16 Zr1 C17 C18 -118.0(3)
C21 Zr1 C17 C18 -155.02(18)
C22 Zr1 C17 C18 173.11(18)
C24 Zr1 C17 C18 -142.7(2)
C23 Zr1 C17 C18 163.85(18)
C19 Zr1 C17 C18 -36.62(17)
Cl2 Zr1 C17 C16 116.28(16)
Cl1 Zr1 C17 C16 -149.87(17)
C20 Zr1 C17 C16 40.25(17)
C25 Zr1 C17 C16 -11.2(2)
C21 Zr1 C17 C16 -37.05(19)
C22 Zr1 C17 C16 -68.93(19)
C24 Zr1 C17 C16 -24.7(3)
C23 Zr1 C17 C16 -78.2(2)
C19 Zr1 C17 C16 81.35(19)
C18 Zr1 C17 C16 118.0(3)
C16 C17 C18 C19 1.2(3)
Zr1 C17 C18 C19 65.4(2)
C16 C17 C18 Zr1 -64.2(2)
Cl2 Zr1 C18 C19 63.54(17)
Cl1 Zr1 C18 C19 160.80(18)
C20 Zr1 C18 C19 -37.27(17)
C25 Zr1 C18 C19 -41.8(2)
C16 Zr1 C18 C19 -79.17(19)
C21 Zr1 C18 C19 -84.2(2)
C22 Zr1 C18 C19 -125.2(2)
C17 Zr1 C18 C19 -115.1(3)
C24 Zr1 C18 C19 0.0(4)
C23 Zr1 C18 C19 -170.4(4)
Cl2 Zr1 C18 C17 178.63(17)
Cl1 Zr1 C18 C17 -84.11(17)
C20 Zr1 C18 C17 77.82(19)
C25 Zr1 C18 C17 73.3(2)
C16 Zr1 C18 C17 35.92(17)
C21 Zr1 C18 C17 30.9(2)
C22 Zr1 C18 C17 -10.1(3)
C24 Zr1 C18 C17 115.1(3)
C23 Zr1 C18 C17 -55.3(5)
C19 Zr1 C18 C17 115.1(3)
C17 C18 C19 C20 -1.6(3)
Zr1 C18 C19 C20 62.9(2)
C17 C18 C19 Zr1 -64.5(2)
Cl2 Zr1 C19 C18 -114.49(18)
Cl1 Zr1 C19 C18 -21.2(2)
C20 Zr1 C19 C18 115.6(3)
C25 Zr1 C19 C18 150.17(18)
C16 Zr1 C19 C18 78.15(19)
C21 Zr1 C19 C18 114.73(18)
C22 Zr1 C19 C18 98.9(2)
C17 Zr1 C19 C18 37.29(17)
C24 Zr1 C19 C18 180.00(17)
C23 Zr1 C19 C18 173.6(3)
Cl2 Zr1 C19 C20 129.89(19)
Cl1 Zr1 C19 C20 -136.79(17)
C25 Zr1 C19 C20 34.6(2)
C16 Zr1 C19 C20 -37.47(18)
C21 Zr1 C19 C20 -0.9(2)
C22 Zr1 C19 C20 -16.7(3)
C17 Zr1 C19 C20 -78.3(2)
C24 Zr1 C19 C20 64.4(2)
C23 Zr1 C19 C20 58.0(4)
C18 Zr1 C19 C20 -115.6(3)
C18 C19 C20 C16 1.4(3)
Zr1 C19 C20 C16 67.21(19)
C18 C19 C20 Zr1 -65.8(2)
C17 C16 C20 C19 -0.7(3)
Al1 C16 C20 C19 -159.1(2)
Zr1 C16 C20 C19 -69.0(2)
C17 C16 C20 Zr1 68.36(18)
Al1 C16 C20 Zr1 -90.05(17)
Cl2 Zr1 C20 C19 -50.07(19)
Cl1 Zr1 C20 C19 62.3(2)
C25 Zr1 C20 C19 -147.0(2)
C16 Zr1 C20 C19 115.9(3)
C21 Zr1 C20 C19 179.2(2)
C22 Zr1 C20 C19 170.13(19)
C17 Zr1 C20 C19 76.7(2)
C24 Zr1 C20 C19 -131.59(19)
C23 Zr1 C20 C19 -156.89(19)
C18 Zr1 C20 C19 36.18(18)
Cl2 Zr1 C20 C16 -165.98(15)
Cl1 Zr1 C20 C16 -53.60(19)
C25 Zr1 C20 C16 97.05(17)
C21 Zr1 C20 C16 63.28(17)
C22 Zr1 C20 C16 54.21(19)
C17 Zr1 C20 C16 -39.22(16)
C24 Zr1 C20 C16 112.49(17)
C23 Zr1 C20 C16 87.2(2)
C19 Zr1 C20 C16 -115.9(3)
C18 Zr1 C20 C16 -79.74(18)
N1 Al1 C21 C22 -26.2(3)
C16 Al1 C21 C22 86.6(2)
C7 Al1 C21 C22 -137.5(2)
N1 Al1 C21 C25 -174.8(2)
C16 Al1 C21 C25 -62.1(3)
C7 Al1 C21 C25 73.9(3)
N1 Al1 C21 Zr1 -101.54(11)
C16 Al1 C21 Zr1 11.19(12)
C7 Al1 C21 Zr1 147.13(12)
Cl2 Zr1 C21 C22 96.74(19)
Cl1 Zr1 C21 C22 -27.8(2)
C20 Zr1 C21 C22 -164.8(2)
C25 Zr1 C21 C22 111.5(3)
C16 Zr1 C21 C22 -132.7(2)
C17 Zr1 C21 C22 -112.2(2)
C24 Zr1 C21 C22 75.1(2)
C23 Zr1 C21 C22 36.0(2)
C19 Zr1 C21 C22 -164.36(19)
C18 Zr1 C21 C22 -128.33(19)
Cl2 Zr1 C21 C25 -14.8(2)
Cl1 Zr1 C21 C25 -139.28(16)
C20 Zr1 C21 C25 83.66(18)
C16 Zr1 C21 C25 115.77(19)
C22 Zr1 C21 C25 -111.5(3)
C17 Zr1 C21 C25 136.31(18)
C24 Zr1 C21 C25 -36.36(18)
C23 Zr1 C21 C25 -75.5(2)
C19 Zr1 C21 C25 84.15(19)
C18 Zr1 C21 C25 120.18(19)
Cl2 Zr1 C21 Al1 -140.06(8)
Cl1 Zr1 C21 Al1 95.42(10)
C20 Zr1 C21 Al1 -41.65(12)
C25 Zr1 C21 Al1 -125.3(2)
C16 Zr1 C21 Al1 -9.53(11)
C22 Zr1 C21 Al1 123.2(2)
C17 Zr1 C21 Al1 11.01(13)
C24 Zr1 C21 Al1 -161.66(18)
C23 Zr1 C21 Al1 159.17(18)
C19 Zr1 C21 Al1 -41.16(16)
C18 Zr1 C21 Al1 -5.12(18)
C25 C21 C22 C23 -0.7(3)
Al1 C21 C22 C23 -154.9(2)
Zr1 C21 C22 C23 -66.5(2)
C25 C21 C22 Zr1 65.81(18)
Al1 C21 C22 Zr1 -88.40(19)
Cl2 Zr1 C22 C23 6.0(2)
Cl1 Zr1 C22 C23 -88.63(19)
C20 Zr1 C22 C23 133.6(2)
C25 Zr1 C22 C23 77.4(2)
C16 Zr1 C22 C23 160.6(2)
C21 Zr1 C22 C23 116.9(3)
C17 Zr1 C22 C23 -168.7(2)
C24 Zr1 C22 C23 36.47(19)
C19 Zr1 C22 C23 143.5(2)
C18 Zr1 C22 C23 -163.01(19)
Cl2 Zr1 C22 C21 -110.85(17)
Cl1 Zr1 C22 C21 154.49(19)
C20 Zr1 C22 C21 16.7(2)
C25 Zr1 C22 C21 -39.48(18)
C16 Zr1 C22 C21 43.7(2)
C17 Zr1 C22 C21 74.4(2)
C24 Zr1 C22 C21 -80.4(2)
C23 Zr1 C22 C21 -116.9(3)
C19 Zr1 C22 C21 26.6(3)
C18 Zr1 C22 C21 80.1(2)
C21 C22 C23 C24 -0.3(3)
Zr1 C22 C23 C24 -65.9(2)
C21 C22 C23 Zr1 65.6(2)
Cl2 Zr1 C23 C24 -59.98(18)
Cl1 Zr1 C23 C24 -157.10(19)
C20 Zr1 C23 C24 49.4(3)
C25 Zr1 C23 C24 37.28(18)
C16 Zr1 C23 C24 91.6(2)
C21 Zr1 C23 C24 78.8(2)
C22 Zr1 C23 C24 115.2(3)
C17 Zr1 C23 C24 131.7(2)
C19 Zr1 C23 C24 9.5(4)
C18 Zr1 C23 C24 174.0(4)
Cl2 Zr1 C23 C22 -175.17(19)
Cl1 Zr1 C23 C22 87.72(19)
C20 Zr1 C23 C22 -65.8(3)
C25 Zr1 C23 C22 -77.9(2)
C16 Zr1 C23 C22 -23.6(2)
C21 Zr1 C23 C22 -36.39(18)
C17 Zr1 C23 C22 16.6(3)
C24 Zr1 C23 C22 -115.2(3)
C19 Zr1 C23 C22 -105.7(3)
C18 Zr1 C23 C22 58.8(5)
C22 C23 C24 C25 1.3(3)
Zr1 C23 C24 C25 -63.7(2)
C22 C23 C24 Zr1 65.0(2)
Cl2 Zr1 C24 C23 118.23(19)
Cl1 Zr1 C24 C23 24.9(2)
C20 Zr1 C24 C23 -144.52(18)
C25 Zr1 C24 C23 -115.4(3)
C16 Zr1 C24 C23 -108.34(19)
C21 Zr1 C24 C23 -78.2(2)
C22 Zr1 C24 C23 -37.33(18)
C17 Zr1 C24 C23 -93.2(3)
C19 Zr1 C24 C23 -175.97(17)
C18 Zr1 C24 C23 -176.0(3)
Cl2 Zr1 C24 C25 -126.3(2)
Cl1 Zr1 C24 C25 140.35(18)
C20 Zr1 C24 C25 -29.1(2)
C16 Zr1 C24 C25 7.1(2)
C21 Zr1 C24 C25 37.23(19)
C22 Zr1 C24 C25 78.1(2)
C17 Zr1 C24 C25 22.3(3)
C23 Zr1 C24 C25 115.4(3)
C19 Zr1 C24 C25 -60.5(2)
C18 Zr1 C24 C25 -60.5(4)
C23 C24 C25 C21 -1.8(3)
Zr1 C24 C25 C21 -67.5(2)
C23 C24 C25 Zr1 65.7(2)
C22 C21 C25 C24 1.6(3)
Al1 C21 C25 C24 155.1(2)
Zr1 C21 C25 C24 68.5(2)
C22 C21 C25 Zr1 -66.98(18)
Al1 C21 C25 Zr1 86.6(2)
Cl2 Zr1 C25 C24 52.9(2)
Cl1 Zr1 C25 C24 -57.0(2)
C20 Zr1 C25 C24 152.5(2)
C16 Zr1 C25 C24 -173.8(2)
C21 Zr1 C25 C24 -115.9(3)
C22 Zr1 C25 C24 -77.0(2)
C17 Zr1 C25 C24 -167.70(19)
C23 Zr1 C25 C24 -36.3(2)
C19 Zr1 C25 C24 134.3(2)
C18 Zr1 C25 C24 156.1(2)
Cl2 Zr1 C25 C21 168.83(16)
Cl1 Zr1 C25 C21 58.9(2)
C20 Zr1 C25 C21 -91.65(18)
C16 Zr1 C25 C21 -57.90(18)
C22 Zr1 C25 C21 38.85(17)
C17 Zr1 C25 C21 -51.8(2)
C24 Zr1 C25 C21 115.9(3)
C23 Zr1 C25 C21 79.6(2)
C19 Zr1 C25 C21 -109.83(18)
C18 Zr1 C25 C21 -88.0(2)
